data_7247849
loop_
_publ_author_name
'Li, Haitao'
'Guo, Zhenwei'
'Liu, Tie'
'Xin, Lianxin'
'Guo, Fang'

_publ_section_title
;
 Solid-state reaction among [CoCl4]2&#x2212;, [CuCl4]2&#x2212; and
 [CuCl4(H2O)]2&#x2212; ions through transmetalation and liquid-assisted
 grinding
;
_journal_issue 3
_journal_name_full CrystEngComm
_journal_page_first 381
_journal_page_last 387
_journal_paper_doi 10.1039/D3CE01038D
_journal_volume 26
_journal_year 2024
_chemical_formula_moiety '2(Cl4 Cu H2 O), C14 H22 N4'
_chemical_formula_sum 'C14 H26 Cl8 Cu2 N4 O2'
_chemical_formula_weight 693.07
_space_group_crystal_system triclinic
_space_group_IT_number 2
_space_group_name_Hall '-P 1'
_space_group_name_H-M_alt 'P -1'
_atom_sites_solution_hydrogens mixed
_audit_creation_date 2023-10-30
_audit_creation_method
;
Olex2 1.5
(compiled 2023.03.06 svn.rbb2c1857 for OlexSys, GUI svn.r6748)
;
_audit_update_record
;
2023-10-30 deposited with the CCDC.	2023-12-06 downloaded from the CCDC.
;
_cell_angle_alpha 74.548(2)
_cell_angle_beta 88.019(2)
_cell_angle_gamma 80.640(2)
_cell_formula_units_Z 1
_cell_length_a 6.3666(3)
_cell_length_b 9.1403(5)
_cell_length_c 11.6139(6)
_cell_measurement_reflns_used 9308
_cell_measurement_temperature 293.15
_cell_measurement_theta_max 30.60
_cell_measurement_theta_min 2.56
_cell_volume 642.71(6)
_computing_cell_refinement 'SAINT V8.40A (Bruker, 2019)'
_computing_data_reduction 'SAINT V8.40A (Bruker, 2019)'
_computing_molecular_graphics 'Olex2 1.5 (Dolomanov et al., 2009)'
_computing_publication_material 'Olex2 1.5 (Dolomanov et al., 2009)'
_computing_structure_refinement 'SHELXL 2018/3 (Sheldrick, 2015)'
_computing_structure_solution 'SHELXT 2014/5 (Sheldrick, 2014)'
_diffrn_ambient_temperature 293.15
_diffrn_measured_fraction_theta_full 0.997
_diffrn_measured_fraction_theta_max 0.997
_diffrn_measurement_device_type 'Bruker APEX-II CCD'
_diffrn_measurement_method '\f and \w scans'
_diffrn_radiation_type MoK\a
_diffrn_radiation_wavelength 0.71073
_diffrn_reflns_av_R_equivalents 0.0237
_diffrn_reflns_av_unetI/netI 0.0186
_diffrn_reflns_Laue_measured_fraction_full 0.997
_diffrn_reflns_Laue_measured_fraction_max 0.997
_diffrn_reflns_limit_h_max 7
_diffrn_reflns_limit_h_min -7
_diffrn_reflns_limit_k_max 10
_diffrn_reflns_limit_k_min -10
_diffrn_reflns_limit_l_max 13
_diffrn_reflns_limit_l_min -13
_diffrn_reflns_number 9903
_diffrn_reflns_point_group_measured_fraction_full 0.997
_diffrn_reflns_point_group_measured_fraction_max 0.997
_diffrn_reflns_theta_full 25.000
_diffrn_reflns_theta_max 25.019
_diffrn_reflns_theta_min 2.342
_diffrn_source_current 30.0
_diffrn_source_power 1.5
_diffrn_source_voltage 50.0
_diffrn_standards_number 0
_exptl_absorpt_coefficient_mu 2.506
_exptl_absorpt_correction_T_max 0.7461
_exptl_absorpt_correction_T_min 0.4763
_exptl_absorpt_correction_type none
_exptl_absorpt_process_details
;
SADABS-2016/2 (Bruker,2016/2) was used for absorption correction.
wR2(int) was 0.1074 before and 0.0430 after correction.
The Ratio of minimum to maximum transmission is 0.6384.
The \l/2 correction factor is Not present.
;
_exptl_crystal_colour 'light yellow'
_exptl_crystal_colour_modifier light
_exptl_crystal_colour_primary yellow
_exptl_crystal_density_diffrn 1.791
_exptl_crystal_description plate
_exptl_crystal_F_000 348
_exptl_crystal_size_max 0.25
_exptl_crystal_size_mid 0.2
_exptl_crystal_size_min 0.2
_refine_diff_density_max 0.838
_refine_diff_density_min -0.509
_refine_diff_density_rms 0.067
_refine_ls_extinction_method none
_refine_ls_goodness_of_fit_ref 1.097
_refine_ls_hydrogen_treatment constr
_refine_ls_matrix_type full
_refine_ls_number_parameters 137
_refine_ls_number_reflns 2270
_refine_ls_number_restraints 1
_refine_ls_restrained_S_all 1.098
_refine_ls_R_factor_all 0.0272
_refine_ls_R_factor_gt 0.0256
_refine_ls_shift/su_max 0.001
_refine_ls_shift/su_mean 0.000
_refine_ls_structure_factor_coef Fsqd
_refine_ls_weighting_details 'w=1/[\s^2^(Fo^2^)+(0.0238P)^2^+0.8163P] where P=(Fo^2^+2Fc^2^)/3'
_refine_ls_weighting_scheme calc
_refine_ls_wR_factor_gt 0.0641
_refine_ls_wR_factor_ref 0.0651
_reflns_Friedel_coverage 0.000
_reflns_number_gt 2157
_reflns_number_total 2270
_reflns_threshold_expression 'I > 2\s(I)'
_cod_data_source_file d3ce01038d2.cif
_cod_data_source_block 231030_l1_0m_a
_cod_depositor_comments 'Adding full bibliography for 7247846--7247849.cif.'
_cod_database_code 7247849
_shelx_shelxl_version_number 2018/3
_shelx_space_group_comment
;
The symmetry employed for this shelxl refinement is uniquely defined
by the following loop, which should always be used as a source of
symmetry information in preference to the above space-group names.
They are only intended as comments.
;
_shelx_estimated_absorpt_t_max 0.634
_shelx_estimated_absorpt_t_min 0.573
_olex2_refinement_description
;
1. Fixed Uiso
 At 1.2 times of:
  All C(H) groups, All C(H,H) groups, All N(H) groups, All N(H,H) groups
 At 1.5 times of:
  All O(H,H) groups
2. Restrained distances
 H1B-H2A
 2.8 with sigma of 0.01
3.a Rotating group:
 O1(H1B,H1C)
3.b Secondary CH2 refined with riding coordinates:
 N2(H2A,H2B), C6(H6A,H6B), C7(H7A,H7B)
3.c Aromatic/amide H refined with riding coordinates:
 N1(H1), C1(H1A), C2(H2), C4(H4), C5(H5)
;
_olex2_submission_special_instructions 'No special instructions were received'

loop_
_space_group_symop_operation_xyz
'x, y, z'
'-x, -y, -z'

loop_
_atom_site_label
_atom_site_type_symbol
_atom_site_fract_x
_atom_site_fract_y
_atom_site_fract_z
_atom_site_U_iso_or_equiv
_atom_site_adp_type
_atom_site_occupancy
_atom_site_site_symmetry_order
_atom_site_calc_flag
_atom_site_refinement_flags_posn
_atom_site_refinement_flags_adp
_atom_site_refinement_flags_occupancy
_atom_site_disorder_assembly
_atom_site_disorder_group
Cu1 Cu 0.44124(5) 0.75343(4) 0.70166(3) 0.02792(11) Uani 1 1 d . . . . .
Cl1 Cl 0.50287(12) 0.87093(9) 0.84632(6) 0.04351(19) Uani 1 1 d . . . . .
Cl2 Cl 0.29700(10) 0.85604(7) 0.50223(6) 0.03278(16) Uani 1 1 d . . . . .
Cl3 Cl 0.58073(9) 0.48810(7) 0.69948(6) 0.03059(15) Uani 1 1 d . . . . .
Cl4 Cl 0.12795(10) 0.69363(9) 0.78442(6) 0.03997(18) Uani 1 1 d . . . . .
O1 O 0.7187(3) 0.8016(2) 0.62425(15) 0.0264(4) Uani 1 1 d . . . . .
H1B H 0.831100 0.768869 0.675998 0.040 Uiso 1 1 d DR U . . .
H1C H 0.722229 0.904426 0.600315 0.040 Uiso 1 1 d R U . . .
N1 N 1.1193(4) 0.7885(3) 0.03043(19) 0.0338(5) Uani 1 1 d . . . . .
H1 H 1.183874 0.787644 -0.035730 0.041 Uiso 1 1 calc R U . . .
N2 N 0.7547(3) 0.6365(2) 0.42680(18) 0.0270(4) Uani 1 1 d . . . . .
H2A H 0.698790 0.646923 0.496018 0.032 Uiso 1 1 calc DR U . . .
H2B H 0.651818 0.618258 0.385084 0.032 Uiso 1 1 calc R U . . .
C1 C 1.1901(4) 0.8632(3) 0.1015(2) 0.0337(6) Uani 1 1 d . . . . .
H1A H 1.305851 0.914486 0.078775 0.040 Uiso 1 1 calc R U . . .
C2 C 1.0916(4) 0.8642(3) 0.2082(2) 0.0307(6) Uani 1 1 d . . . . .
H2 H 1.139377 0.916953 0.257773 0.037 Uiso 1 1 calc R U . . .
C3 C 0.9201(4) 0.7862(3) 0.2419(2) 0.0251(5) Uani 1 1 d . . . . .
C4 C 0.8490(5) 0.7130(3) 0.1641(2) 0.0343(6) Uani 1 1 d . . . . .
H4 H 0.731656 0.662676 0.183613 0.041 Uiso 1 1 calc R U . . .
C5 C 0.9522(5) 0.7149(3) 0.0580(2) 0.0386(7) Uani 1 1 d . . . . .
H5 H 0.905930 0.665164 0.005665 0.046 Uiso 1 1 calc R U . . .
C6 C 0.8166(4) 0.7874(3) 0.3605(2) 0.0312(6) Uani 1 1 d . . . . .
H6A H 0.914247 0.815991 0.409873 0.037 Uiso 1 1 calc R U . . .
H6B H 0.690474 0.865412 0.347050 0.037 Uiso 1 1 calc R U . . .
C7 C 0.9228(4) 0.4971(3) 0.4532(2) 0.0289(5) Uani 1 1 d . . . . .
H7A H 0.999285 0.490580 0.380590 0.035 Uiso 1 1 calc R U . . .
H7B H 0.856483 0.405783 0.481126 0.035 Uiso 1 1 calc R U . . .

loop_
_atom_site_aniso_label
_atom_site_aniso_U_11
_atom_site_aniso_U_22
_atom_site_aniso_U_33
_atom_site_aniso_U_23
_atom_site_aniso_U_13
_atom_site_aniso_U_12
Cu1 0.02259(17) 0.0413(2) 0.02611(18) -0.01750(14) 0.00671(12) -0.00998(13)
Cl1 0.0443(4) 0.0667(5) 0.0364(4) -0.0322(4) 0.0148(3) -0.0293(4)
Cl2 0.0381(4) 0.0319(3) 0.0276(3) -0.0010(3) -0.0082(3) -0.0132(3)
Cl3 0.0255(3) 0.0258(3) 0.0392(4) -0.0064(3) 0.0059(3) -0.0053(2)
Cl4 0.0248(3) 0.0722(5) 0.0336(4) -0.0278(3) 0.0100(3) -0.0175(3)
O1 0.0255(9) 0.0299(9) 0.0252(9) -0.0080(7) 0.0034(7) -0.0083(7)
N1 0.0406(13) 0.0383(12) 0.0225(11) -0.0080(10) 0.0129(10) -0.0094(10)
N2 0.0257(10) 0.0354(12) 0.0188(10) -0.0061(9) 0.0050(8) -0.0045(9)
C1 0.0331(14) 0.0376(15) 0.0311(14) -0.0063(12) 0.0075(11) -0.0142(12)
C2 0.0343(14) 0.0336(14) 0.0276(13) -0.0107(11) 0.0032(11) -0.0115(11)
C3 0.0285(12) 0.0252(12) 0.0206(12) -0.0055(10) 0.0043(10) -0.0029(10)
C4 0.0385(15) 0.0422(15) 0.0280(14) -0.0123(12) 0.0093(11) -0.0196(12)
C5 0.0512(17) 0.0454(16) 0.0269(14) -0.0169(12) 0.0074(12) -0.0194(14)
C6 0.0385(14) 0.0317(14) 0.0258(13) -0.0110(11) 0.0101(11) -0.0088(11)
C7 0.0307(13) 0.0319(13) 0.0255(13) -0.0088(11) 0.0016(11) -0.0070(11)

loop_
_atom_type_symbol
_atom_type_description
_atom_type_scat_dispersion_real
_atom_type_scat_dispersion_imag
_atom_type_scat_source
C C 0.0033 0.0016 'International Tables Vol C Tables 4.2.6.8 and 6.1.1.4'
H H 0.0000 0.0000 'International Tables Vol C Tables 4.2.6.8 and 6.1.1.4'
Cl Cl 0.1484 0.1585 'International Tables Vol C Tables 4.2.6.8 and 6.1.1.4'
Cu Cu 0.3201 1.2651 'International Tables Vol C Tables 4.2.6.8 and 6.1.1.4'
N N 0.0061 0.0033 'International Tables Vol C Tables 4.2.6.8 and 6.1.1.4'
O O 0.0106 0.0060 'International Tables Vol C Tables 4.2.6.8 and 6.1.1.4'

loop_
_geom_angle_atom_site_label_1
_geom_angle_atom_site_label_2
_geom_angle_atom_site_label_3
_geom_angle
_geom_angle_site_symmetry_1
_geom_angle_site_symmetry_3
_geom_angle_publ_flag
Cl1 Cu1 Cl2 131.62(3) . . ?
Cl1 Cu1 Cl3 126.42(3) . . ?
Cl2 Cu1 Cl3 100.89(2) . . ?
Cl4 Cu1 Cl1 92.32(3) . . ?
Cl4 Cu1 Cl2 94.45(3) . . ?
Cl4 Cu1 Cl3 93.60(3) . . ?
O1 Cu1 Cl1 89.72(5) . . ?
O1 Cu1 Cl2 84.47(5) . . ?
O1 Cu1 Cl3 84.89(5) . . ?
O1 Cu1 Cl4 177.93(5) . . ?
Cu1 O1 H1B 112.9 . . ?
Cu1 O1 H1C 112.4 . . ?
H1B O1 H1C 101.0 . . ?
C1 N1 H1 118.7 . . ?
C1 N1 C5 122.6(2) . . ?
C5 N1 H1 118.7 . . ?
H2A N2 H2B 107.1 . . ?
C6 N2 H2A 107.7 . . ?
C6 N2 H2B 107.7 . . ?
C7 N2 H2A 107.7 . . ?
C7 N2 H2B 107.7 . . ?
C7 N2 C6 118.4(2) . . ?
N1 C1 H1A 120.1 . . ?
N1 C1 C2 119.7(2) . . ?
C2 C1 H1A 120.1 . . ?
C1 C2 H2 120.1 . . ?
C1 C2 C3 119.8(2) . . ?
C3 C2 H2 120.1 . . ?
C2 C3 C6 118.7(2) . . ?
C4 C3 C2 118.5(2) . . ?
C4 C3 C6 122.8(2) . . ?
C3 C4 H4 120.1 . . ?
C5 C4 C3 119.8(2) . . ?
C5 C4 H4 120.1 . . ?
N1 C5 C4 119.6(3) . . ?
N1 C5 H5 120.2 . . ?
C4 C5 H5 120.2 . . ?
N2 C6 C3 113.8(2) . . ?
N2 C6 H6A 108.8 . . ?
N2 C6 H6B 108.8 . . ?
C3 C6 H6A 108.8 . . ?
C3 C6 H6B 108.8 . . ?
H6A C6 H6B 107.7 . . ?
N2 C7 C7 111.0(3) . 2_766 ?
N2 C7 H7A 109.4 . . ?
N2 C7 H7B 109.4 . . ?
C7 C7 H7A 109.4 2_766 . ?
C7 C7 H7B 109.4 2_766 . ?
H7A C7 H7B 108.0 . . ?

loop_
_geom_bond_atom_site_label_1
_geom_bond_atom_site_label_2
_geom_bond_distance
_geom_bond_site_symmetry_2
_geom_bond_publ_flag
Cu1 Cl1 2.2966(7) . ?
Cu1 Cl2 2.4076(7) . ?
Cu1 Cl3 2.4497(7) . ?
Cu1 Cl4 2.2678(7) . ?
Cu1 O1 2.0137(16) . ?
O1 H1B 0.9094 . ?
O1 H1C 0.9102 . ?
N1 H1 0.8600 . ?
N1 C1 1.333(4) . ?
N1 C5 1.335(4) . ?
N2 H2A 0.8900 . ?
N2 H2B 0.8900 . ?
N2 C6 1.497(3) . ?
N2 C7 1.495(3) . ?
C1 H1A 0.9300 . ?
C1 C2 1.371(4) . ?
C2 H2 0.9300 . ?
C2 C3 1.389(4) . ?
C3 C4 1.386(4) . ?
C3 C6 1.507(3) . ?
C4 H4 0.9300 . ?
C4 C5 1.374(4) . ?
C5 H5 0.9300 . ?
C6 H6A 0.9700 . ?
C6 H6B 0.9700 . ?
C7 C7 1.507(5) 2_766 ?
C7 H7A 0.9700 . ?
C7 H7B 0.9700 . ?

loop_
_geom_torsion_atom_site_label_1
_geom_torsion_atom_site_label_2
_geom_torsion_atom_site_label_3
_geom_torsion_atom_site_label_4
_geom_torsion
_geom_torsion_site_symmetry_1
_geom_torsion_site_symmetry_2
_geom_torsion_site_symmetry_3
_geom_torsion_site_symmetry_4
_geom_torsion_publ_flag
N1 C1 C2 C3 0.6(4) . . . . ?
C1 N1 C5 C4 -1.0(4) . . . . ?
C1 C2 C3 C4 -2.0(4) . . . . ?
C1 C2 C3 C6 179.2(2) . . . . ?
C2 C3 C4 C5 2.0(4) . . . . ?
C2 C3 C6 N2 -140.0(2) . . . . ?
C3 C4 C5 N1 -0.5(5) . . . . ?
C4 C3 C6 N2 41.2(4) . . . . ?
C5 N1 C1 C2 0.9(4) . . . . ?
C6 N2 C7 C7 70.8(3) . . . 2_766 ?
C6 C3 C4 C5 -179.3(3) . . . . ?
C7 N2 C6 C3 56.0(3) . . . . ?
